data_4031249
loop_
_publ_author_name
'Krempner, C.'
'Weichert, K.'
'Reinke, H.'

_publ_section_title
;
 Synthesis and structure of cyclic trinuclear zinc disiloxides
;
_journal_name_full 'European Journal of Inorganic Chemistry'
_journal_page_first 1067
_journal_page_last 1071
_journal_volume 2007
_journal_year 2007
_chemical_formula_sum 'C26 H78 O4 Si12 Zn3'
_chemical_name_systematic '((((C H3)3 Si)2 Si O)2)2 Zn3 (C H3)2'
_space_group_IT_number 2
_symmetry_space_group_name_Hall '-P 1'
_symmetry_space_group_name_H-M 'P -1'
_cell_angle_alpha 102.83
_cell_angle_beta 97.107
_cell_angle_gamma 111.836
_cell_formula_units_Z 1
_cell_length_a 9.8213
_cell_length_b 11.5149
_cell_length_c 13.5301
_cell_volume 1348.429
_citation_journal_id_ASTM EJICFO
_cod_data_source_file Krempner_EJICFO_2007_1196.cif
_cod_data_source_block C26H78O4Si12Zn3
_cod_database_code 4031249

loop_
_symmetry_equiv_pos_as_xyz
x,y,z
-x,-y,-z

loop_
_atom_site_label
_atom_site_type_symbol
_atom_site_fract_x
_atom_site_fract_y
_atom_site_fract_z
_atom_site_occupancy
_atom_site_U_iso_or_equiv
H15 H 1.0759 0.8457 0.2487 1 0.0
H20 H 0.4339 0.0079 0.2097 1 0.0
H10 H 0.3356 0.4431 0.3156 1 0.0
Zn1 Zn 1 0.5 0.5 1 0.0
Si3 Si 0.6249 0.15445 0.36009 1 0.0
C9 C 0.7437 -0.0223 0.1232 1 0.0
O1 O 0.86469 0.55687 0.42296 1 0.0
H23 H 0.5216 0.3821 0.0618 1 0.0
C11 C 0.6762 0.025 0.3959 1 0.0
C8 C 0.4585 0.3578 0.11095 1 0.0
H21 H 0.4093 0.1393 0.2463 1 0.0
Si2 Si 0.9554 0.6132 0.21051 1 0.0
H33 H 0.6094 -0.0157 0.4382 1 0.0
H29 H 0.798 0.2858 0.031 1 0.0
H2 H 0.7199 0.2948 0.5348 1 0.0
H14 H 0.9236 0.8059 0.2896 1 0.0
H19 H 0.3589 0.0309 0.3066 1 0.0
H1 H 0.609 0.3393 0.4714 1 0.0
H36 H 1.1024 0.0825 0.4779 1 0.0
H28 H 0.7779 0.1475 -0.0415 1 0.0
H6 H 1.0481 0.1448 0.0714 1 0.0
H38 H 0.7739 0.6056 0.0719 1 0.0
Zn2 Zn 1.100943 0.289485 0.465524 1 0.0
C1 C 0.6236 0.26407 0.48499 1 0.0
Si1 Si 0.55174 0.47883 0.24292 1 0.0
C3 C 1.1313 0.585 0.21159 1 0.0
C13 C 0.8628 0.5858 0.07282 1 0.0
H31 H 0.7809 0.0648 0.4358 1 0.0
H17 H 0.6222 0.7089 0.3034 1 0.0
C6 C 0.5701 0.6444 0.2352 1 0.0
H25 H 0.7563 -0.0725 0.0591 1 0.0
H13 H 1.0714 0.8067 0.355 1 0.0
C12 C 1.1604 0.14618 0.44488 1 0.0
C4 C 0.4304 0.43569 0.337 1 0.0
C10 C 0.7551 0.1913 0.02104 1 0.0
H12 H 0.4089 0.3458 0.3379 1 0.0
C7 C 0.434 0.0735 0.26997 1 0.0
H18 H 0.4696 0.6421 0.2149 1 0.0
Si5 Si 0.81389 0.28312 0.29084 1 0.0
H16 H 0.6279 0.6686 0.1834 1 0.0
H32 H 0.6651 -0.0417 0.3325 1 0.0
C5 C 1.0136 0.78886 0.2849 1 0.0
H24 H 0.3599 0.3575 0.0871 1 0.0
H3 H 0.5413 0.2154 0.514 1 0.0
H4 H 1.0836 0.1696 0.1948 1 0.0
H27 H 0.7889 -0.041 0.1831 1 0.0
H9 H 1.1775 0.5943 0.283 1 0.0
H7 H 1.2021 0.6492 0.1848 1 0.0
H26 H 0.6361 -0.0469 0.1203 1 0.0
H8 H 1.1063 0.4966 0.1675 1 0.0
H22 H 0.4451 0.2704 0.1149 1 0.0
C2 C 1.0403 0.1942 0.1379 1 0.0
H37 H 0.9339 0.6431 0.0413 1 0.0
H39 H 0.8321 0.4943 0.0332 1 0.0
H35 H 1.1412 0.1041 0.3701 1 0.0
H34 H 1.2681 0.179 0.4761 1 0.0
Si4 Si 0.83854 0.15642 0.13679 1 0.0
H30 H 0.6457 0.1587 0.0128 1 0.0
H11 H 0.4831 0.4957 0.4068 1 0.0
Si6 Si 0.79216 0.48348 0.29532 1 0.0
H5 H 1.0953 0.288 0.1479 1 0.0
O2 O 0.96981 0.34449 0.3862 1 0.0
